data_7718288
loop_
_publ_author_name
'Cuza, Emmelyne'
'Delsuc, Nicolas'
'Marrot, Jer&#xf4;me'
'Shepard, William'
'Policar, Clotilde'
'Serre, Christian'
'Tissot, Antoine'

_publ_section_title
;
 Angle-dependent spin crossover properties in polymorphic iron(II)
 complexes based on pyridine-triazole derivatives.
;
_journal_issue 15
_journal_name_full 'Dalton transactions (Cambridge, England : 2003)'
_journal_page_first 6274
_journal_page_last 6280
_journal_paper_doi 10.1039/d4dt03376k
_journal_volume 54
_journal_year 2025
_chemical_formula_moiety 'C28 H30 Fe N12 O6 S2'
_chemical_formula_sum 'C28 H30 Fe N12 O6 S2'
_chemical_formula_weight 750.61
_chemical_name_systematic ec103-b2-200K
_space_group_crystal_system monoclinic
_space_group_IT_number 14
_space_group_name_Hall '-P 2ybc'
_space_group_name_H-M_alt 'P 1 21/c 1'
_atom_sites_solution_hydrogens geom
_atom_sites_solution_primary dual
_audit_creation_date 2024-10-17
_audit_creation_method
;
Olex2 1.5
(compiled 2024.01.12 svn.r2f8d729c for OlexSys, GUI svn.r6928)
;
_audit_update_record
;
2025-02-10 deposited with the CCDC.	2025-03-11 downloaded from the CCDC.
;
_cell_angle_alpha 90
_cell_angle_beta 103.732(5)
_cell_angle_gamma 90
_cell_formula_units_Z 2
_cell_length_a 13.5277(8)
_cell_length_b 14.6210(7)
_cell_length_c 9.2130(6)
_cell_measurement_reflns_used 2628
_cell_measurement_temperature 200
_cell_measurement_theta_max 46.23
_cell_measurement_theta_min 2.93
_cell_volume 1770.14(18)
_computing_cell_refinement 'CrystFEL (White, 2018)'
_computing_data_collection MXCuBE
_computing_data_reduction 'CrystFEL (White, 2018)'
_computing_molecular_graphics 'Olex2 1.5 (Dolomanov et al., 2009)'
_computing_publication_material 'Olex2 1.5 (Dolomanov et al., 2009)'
_computing_structure_refinement 'SHELXL 2018/3 (Sheldrick, 2015)'
_computing_structure_solution 'SHELXT 2018/2 (Sheldrick, 2018)'
_diffrn_ambient_temperature 200
_diffrn_detector 'pixel array detector'
_diffrn_detector_area_resol_mean 0.075
_diffrn_detector_type 'DECTRIS EIGER-9M'
_diffrn_measured_fraction_theta_full 0.909
_diffrn_measured_fraction_theta_max 0.907
_diffrn_measurement_device 'Kappa-geometry diffractometer'
_diffrn_measurement_device_type Synchrotron
_diffrn_measurement_method 'omega rotation shutterless scans'
_diffrn_radiation_monochromator 'Silicon 111'
_diffrn_radiation_probe x-ray
_diffrn_radiation_type synchrotron
_diffrn_radiation_wavelength 0.72932
_diffrn_reflns_av_R_equivalents 0.1076
_diffrn_reflns_av_unetI/netI 0.0924
_diffrn_reflns_Laue_measured_fraction_full 0.909
_diffrn_reflns_Laue_measured_fraction_max 0.907
_diffrn_reflns_limit_h_max 16
_diffrn_reflns_limit_h_min -16
_diffrn_reflns_limit_k_max 17
_diffrn_reflns_limit_k_min -17
_diffrn_reflns_limit_l_max 11
_diffrn_reflns_limit_l_min -10
_diffrn_reflns_number 16974
_diffrn_reflns_point_group_measured_fraction_full 0.909
_diffrn_reflns_point_group_measured_fraction_max 0.907
_diffrn_reflns_theta_full 25.950
_diffrn_reflns_theta_max 25.994
_diffrn_reflns_theta_min 1.590
_diffrn_source 'Synchrotron SOLEIL'
_diffrn_source_target Mo
_diffrn_source_type 'U24 Undulator, PROXIMA-2 Beamline'
_exptl_absorpt_coefficient_mu 0.641
_exptl_crystal_colour 'clear light yellow'
_exptl_crystal_colour_lustre clear
_exptl_crystal_colour_modifier light
_exptl_crystal_colour_primary yellow
_exptl_crystal_density_diffrn 1.408
_exptl_crystal_description needle
_exptl_crystal_F_000 776
_exptl_crystal_preparation 'In fine glass tube'
_exptl_crystal_recrystallization_method 'MeOH H2O'
_exptl_crystal_size_max 0.0728
_exptl_crystal_size_mid 0.055
_exptl_crystal_size_min 0.0256
_refine_diff_density_max 0.690
_refine_diff_density_min -0.922
_refine_diff_density_rms 0.105
_refine_ls_extinction_method none
_refine_ls_goodness_of_fit_ref 0.862
_refine_ls_hydrogen_treatment constr
_refine_ls_matrix_type full
_refine_ls_number_parameters 224
_refine_ls_number_reflns 2920
_refine_ls_number_restraints 0
_refine_ls_restrained_S_all 0.862
_refine_ls_R_factor_all 0.0996
_refine_ls_R_factor_gt 0.0740
_refine_ls_shift/su_max 0.000
_refine_ls_shift/su_mean 0.000
_refine_ls_structure_factor_coef Fsqd
_refine_ls_weighting_details 'w=1/[\s^2^(Fo^2^)+(0.1341P)^2^] where P=(Fo^2^+2Fc^2^)/3'
_refine_ls_weighting_scheme calc
_refine_ls_wR_factor_gt 0.1891
_refine_ls_wR_factor_ref 0.2036
_reflns_Friedel_coverage 0.000
_reflns_number_gt 1583
_reflns_number_total 2920
_reflns_threshold_expression 'I > 2\s(I)'
_cod_data_source_file d4dt03376k2.cif
_cod_data_source_block ec103-b2-200k
_cod_depositor_comments 'Adding full bibliography for 7718287--7718289.cif.'
_cod_database_code 7718288
_shelx_shelxl_version_number 2018/3
_shelx_space_group_comment
;
The symmetry employed for this shelxl refinement is uniquely defined
by the following loop, which should always be used as a source of
symmetry information in preference to the above space-group names.
They are only intended as comments.
;
_shelx_estimated_absorpt_t_max 0.984
_shelx_estimated_absorpt_t_min 0.955
_olex2_refinement_description
;
1. Fixed Uiso
 At 1.2 times of:
  All C(H) groups, All C(H,H) groups, All N(H) groups
 At 1.5 times of:
  All C(H,H,H) groups
2.a Secondary CH2 refined with riding coordinates:
 C9(H9A,H9B), C11(H11A,H11B), C12(H12A,H12B)
2.b Aromatic/amide H refined with riding coordinates:
 N6(H6), C2(H2), C3(H3), C4(H4), C5(H5), C8(H8)
2.c Idealised Me refined as rotating group:
 C14(H14A,H14B,H14C)
;
_olex2_exptl_crystal_mounting_method loop
_olex2_submission_original_sample_id ec103-b2-200K
_olex2_submission_special_instructions 'No special instructions were received'

loop_
_space_group_symop_operation_xyz
'x, y, z'
'-x, y+1/2, -z+1/2'
'-x, -y, -z'
'x, -y-1/2, z-1/2'

loop_
_atom_site_label
_atom_site_type_symbol
_atom_site_fract_x
_atom_site_fract_y
_atom_site_fract_z
_atom_site_U_iso_or_equiv
_atom_site_adp_type
_atom_site_occupancy
_atom_site_site_symmetry_order
_atom_site_calc_flag
_atom_site_refinement_flags_posn
_atom_site_refinement_flags_adp
_atom_site_refinement_flags_occupancy
_atom_site_disorder_assembly
_atom_site_disorder_group
Fe01 Fe 0.500000 0.500000 0.500000 0.0453(4) Uani 1 2 d S . P . .
S1 S 0.26901(17) 0.49559(11) 0.0059(2) 0.0874(6) Uani 1 1 d . . . . .
O1 O 0.8454(3) 0.7569(3) 0.5546(4) 0.0703(12) Uani 1 1 d . . . . .
O2 O 1.0577(5) 0.6384(4) 0.5503(7) 0.129(2) Uani 1 1 d . . . . .
O3 O 1.1303(5) 0.6182(6) 0.3469(9) 0.160(3) Uani 1 1 d . . . . .
N1 N 0.3899(4) 0.5034(3) 0.2974(6) 0.0595(12) Uani 1 1 d . . . . .
N2 N 0.4289(3) 0.6135(2) 0.5908(4) 0.0452(10) Uani 1 1 d . . . . .
N3 N 0.5722(3) 0.6205(2) 0.4353(4) 0.0480(10) Uani 1 1 d . . . . .
N4 N 0.6448(3) 0.6362(3) 0.3669(5) 0.0509(10) Uani 1 1 d . . . . .
N5 N 0.6599(3) 0.7261(3) 0.3697(4) 0.0467(10) Uani 1 1 d . . . . .
N6 N 0.9158(3) 0.7982(3) 0.3664(5) 0.0646(13) Uani 1 1 d . . . . .
H6 H 0.905943 0.802319 0.268679 0.077 Uiso 1 1 calc R U . . .
C1 C 0.3396(5) 0.5007(3) 0.1751(7) 0.0592(14) Uani 1 1 d . . . . .
C2 C 0.3586(4) 0.6051(3) 0.6704(6) 0.0571(14) Uani 1 1 d . . . . .
H2 H 0.338257 0.545490 0.692060 0.068 Uiso 1 1 calc R U . . .
C3 C 0.3138(4) 0.6804(3) 0.7230(6) 0.0542(13) Uani 1 1 d . . . . .
H3 H 0.263592 0.672563 0.778744 0.065 Uiso 1 1 calc R U . . .
C4 C 0.3446(4) 0.7659(3) 0.6916(6) 0.0526(13) Uani 1 1 d . . . . .
H4 H 0.314970 0.818388 0.725050 0.063 Uiso 1 1 calc R U . . .
C5 C 0.4173(4) 0.7764(3) 0.6128(5) 0.0481(12) Uani 1 1 d . . . . .
H5 H 0.438844 0.835656 0.591371 0.058 Uiso 1 1 calc R U . . .
C6 C 0.4593(3) 0.6989(3) 0.5643(5) 0.0419(11) Uani 1 1 d . . . . .
C7 C 0.5407(4) 0.7007(3) 0.4838(5) 0.0430(11) Uani 1 1 d . . . . .
C8 C 0.5975(4) 0.7687(3) 0.4426(5) 0.0462(12) Uani 1 1 d . . . . .
H8 H 0.593879 0.832362 0.461280 0.055 Uiso 1 1 calc R U . . .
C9 C 0.7404(3) 0.7627(3) 0.3080(5) 0.0479(12) Uani 1 1 d . . . . .
H9A H 0.720039 0.823867 0.265150 0.057 Uiso 1 1 calc R U . . .
H9B H 0.749995 0.722464 0.226026 0.057 Uiso 1 1 calc R U . . .
C10 C 0.8396(4) 0.7707(4) 0.4234(6) 0.0519(13) Uani 1 1 d . . . . .
C11 C 1.0154(4) 0.8219(5) 0.4603(7) 0.0775(18) Uani 1 1 d . . . . .
H11A H 1.027815 0.888211 0.451524 0.093 Uiso 1 1 calc R U . . .
H11B H 1.016793 0.808470 0.566023 0.093 Uiso 1 1 calc R U . . .
C12 C 1.0951(6) 0.7703(6) 0.4155(8) 0.102(3) Uani 1 1 d . . . . .
H12A H 1.161966 0.794773 0.469550 0.122 Uiso 1 1 calc R U . . .
H12B H 1.089007 0.780117 0.307382 0.122 Uiso 1 1 calc R U . . .
C13 C 1.0931(6) 0.6659(7) 0.4451(11) 0.115(3) Uani 1 1 d . . . . .
C14 C 1.1248(11) 0.5123(7) 0.3723(19) 0.211(8) Uani 1 1 d . . . . .
H14A H 1.088273 0.482952 0.279428 0.316 Uiso 1 1 calc R U . . .
H14B H 1.088768 0.500557 0.451042 0.316 Uiso 1 1 calc R U . . .
H14C H 1.193871 0.487345 0.402476 0.316 Uiso 1 1 calc R U . . .

loop_
_atom_site_aniso_label
_atom_site_aniso_U_11
_atom_site_aniso_U_22
_atom_site_aniso_U_33
_atom_site_aniso_U_23
_atom_site_aniso_U_13
_atom_site_aniso_U_12
Fe01 0.0574(6) 0.0256(5) 0.0592(7) -0.0008(4) 0.0260(5) 0.0013(4)
S1 0.1190(15) 0.0576(10) 0.0752(12) 0.0058(8) 0.0023(10) -0.0016(9)
O1 0.062(2) 0.107(3) 0.045(2) 0.009(2) 0.0168(18) -0.004(2)
O2 0.145(5) 0.120(5) 0.127(5) 0.011(4) 0.041(4) -0.017(4)
O3 0.109(5) 0.190(8) 0.185(7) -0.086(6) 0.040(5) 0.018(4)
N1 0.074(3) 0.033(2) 0.074(3) 0.001(2) 0.022(3) 0.005(2)
N2 0.056(3) 0.032(2) 0.053(2) -0.0004(17) 0.024(2) -0.0011(17)
N3 0.060(3) 0.037(2) 0.055(2) 0.0011(19) 0.029(2) 0.0036(18)
N4 0.062(3) 0.041(2) 0.056(3) 0.003(2) 0.025(2) 0.0000(19)
N5 0.052(2) 0.040(2) 0.051(2) 0.0026(19) 0.017(2) -0.0006(19)
N6 0.053(3) 0.093(4) 0.047(2) 0.004(2) 0.010(2) -0.016(2)
C1 0.076(4) 0.033(3) 0.073(4) 0.008(3) 0.025(3) 0.002(3)
C2 0.065(4) 0.044(3) 0.068(4) 0.001(3) 0.027(3) -0.004(2)
C3 0.056(3) 0.047(3) 0.067(3) -0.004(3) 0.028(3) 0.003(2)
C4 0.061(3) 0.039(3) 0.061(3) -0.004(2) 0.020(3) 0.005(2)
C5 0.059(3) 0.028(2) 0.057(3) 0.000(2) 0.014(3) 0.002(2)
C6 0.048(3) 0.029(2) 0.049(3) -0.003(2) 0.011(2) 0.0018(19)
C7 0.050(3) 0.033(2) 0.045(3) 0.001(2) 0.011(2) 0.003(2)
C8 0.052(3) 0.036(2) 0.054(3) 0.001(2) 0.018(2) -0.003(2)
C9 0.048(3) 0.051(3) 0.048(3) 0.007(2) 0.018(2) -0.003(2)
C10 0.057(3) 0.056(3) 0.047(3) 0.000(2) 0.022(3) -0.004(2)
C11 0.055(4) 0.111(5) 0.068(4) -0.004(4) 0.017(3) -0.017(3)
C12 0.081(5) 0.138(7) 0.083(5) 0.013(5) 0.012(4) -0.030(5)
C13 0.081(5) 0.144(9) 0.111(7) 0.038(6) 0.005(5) -0.026(5)
C14 0.223(15) 0.104(9) 0.37(2) -0.069(10) 0.195(16) -0.037(8)

loop_
_atom_type_symbol
_atom_type_description
_atom_type_scat_dispersion_real
_atom_type_scat_dispersion_imag
_atom_type_scat_source
C C 0.0024 0.0017 'International Tables Vol C Tables 4.2.6.8 and 6.1.1.4'
H H 0.0000 0.0000 'International Tables Vol C Tables 4.2.6.8 and 6.1.1.4'
Fe Fe 0.3051 0.8883 'International Tables Vol C Tables 4.2.6.8 and 6.1.1.4'
N N 0.0046 0.0035 'International Tables Vol C Tables 4.2.6.8 and 6.1.1.4'
O O 0.0086 0.0064 'International Tables Vol C Tables 4.2.6.8 and 6.1.1.4'
S S 0.1163 0.1306 'International Tables Vol C Tables 4.2.6.8 and 6.1.1.4'

loop_
_geom_angle_atom_site_label_1
_geom_angle_atom_site_label_2
_geom_angle_atom_site_label_3
_geom_angle
_geom_angle_site_symmetry_1
_geom_angle_site_symmetry_3
_geom_angle_publ_flag
N1 Fe01 N1 180.0 . 3_666 ?
N1 Fe01 N2 87.79(16) . 3_666 ?
N1 Fe01 N2 92.21(16) 3_666 3_666 ?
N1 Fe01 N2 87.79(16) 3_666 . ?
N1 Fe01 N2 92.21(16) . . ?
N1 Fe01 N3 89.58(16) . 3_666 ?
N1 Fe01 N3 90.42(16) 3_666 3_666 ?
N1 Fe01 N3 90.42(16) . . ?
N1 Fe01 N3 89.58(16) 3_666 . ?
N2 Fe01 N2 180.00(18) 3_666 . ?
N3 Fe01 N2 75.84(14) . . ?
N3 Fe01 N2 104.16(14) 3_666 . ?
N3 Fe01 N2 75.84(14) 3_666 3_666 ?
N3 Fe01 N2 104.16(14) . 3_666 ?
N3 Fe01 N3 180.0 3_666 . ?
C13 O3 C14 112.0(9) . . ?
C1 N1 Fe01 170.1(5) . . ?
C2 N2 Fe01 125.2(3) . . ?
C2 N2 C6 118.0(4) . . ?
C6 N2 Fe01 116.9(3) . . ?
N4 N3 Fe01 135.6(3) . . ?
N4 N3 C7 109.8(4) . . ?
C7 N3 Fe01 114.4(3) . . ?
N3 N4 N5 107.0(4) . . ?
N4 N5 C8 110.8(4) . . ?
N4 N5 C9 119.0(4) . . ?
C8 N5 C9 130.0(4) . . ?
C10 N6 H6 118.9 . . ?
C10 N6 C11 122.2(5) . . ?
C11 N6 H6 118.9 . . ?
N1 C1 S1 179.2(5) . . ?
N2 C2 H2 118.6 . . ?
N2 C2 C3 122.8(4) . . ?
C3 C2 H2 118.6 . . ?
C2 C3 H3 121.1 . . ?
C4 C3 C2 117.8(5) . . ?
C4 C3 H3 121.1 . . ?
C3 C4 H4 119.7 . . ?
C5 C4 C3 120.6(4) . . ?
C5 C4 H4 119.7 . . ?
C4 C5 H5 120.6 . . ?
C4 C5 C6 118.8(4) . . ?
C6 C5 H5 120.6 . . ?
N2 C6 C5 122.0(4) . . ?
N2 C6 C7 113.8(4) . . ?
C5 C6 C7 124.2(4) . . ?
N3 C7 C6 118.9(4) . . ?
N3 C7 C8 107.2(4) . . ?
C8 C7 C6 133.9(4) . . ?
N5 C8 C7 105.2(4) . . ?
N5 C8 H8 127.4 . . ?
C7 C8 H8 127.4 . . ?
N5 C9 H9A 109.1 . . ?
N5 C9 H9B 109.1 . . ?
N5 C9 C10 112.3(4) . . ?
H9A C9 H9B 107.9 . . ?
C10 C9 H9A 109.1 . . ?
C10 C9 H9B 109.1 . . ?
O1 C10 N6 125.1(5) . . ?
O1 C10 C9 121.9(4) . . ?
N6 C10 C9 113.0(4) . . ?
N6 C11 H11A 109.5 . . ?
N6 C11 H11B 109.5 . . ?
H11A C11 H11B 108.1 . . ?
C12 C11 N6 110.6(6) . . ?
C12 C11 H11A 109.5 . . ?
C12 C11 H11B 109.5 . . ?
C11 C12 H12A 108.6 . . ?
C11 C12 H12B 108.6 . . ?
C11 C12 C13 114.6(7) . . ?
H12A C12 H12B 107.6 . . ?
C13 C12 H12A 108.6 . . ?
C13 C12 H12B 108.6 . . ?
O2 C13 O3 129.5(10) . . ?
O2 C13 C12 118.8(10) . . ?
O3 C13 C12 111.7(8) . . ?
O3 C14 H14A 109.5 . . ?
O3 C14 H14B 109.5 . . ?
O3 C14 H14C 109.5 . . ?
H14A C14 H14B 109.5 . . ?
H14A C14 H14C 109.5 . . ?
H14B C14 H14C 109.5 . . ?

loop_
_geom_bond_atom_site_label_1
_geom_bond_atom_site_label_2
_geom_bond_distance
_geom_bond_site_symmetry_2
_geom_bond_publ_flag
Fe01 N1 2.094(5) . ?
Fe01 N1 2.094(5) 3_666 ?
Fe01 N2 2.182(4) 3_666 ?
Fe01 N2 2.182(4) . ?
Fe01 N3 2.166(4) 3_666 ?
Fe01 N3 2.166(4) . ?
S1 C1 1.624(7) . ?
O1 C10 1.210(6) . ?
O2 C13 1.245(9) . ?
O3 C13 1.333(11) . ?
O3 C14 1.570(13) . ?
N1 C1 1.171(7) . ?
N2 C2 1.337(6) . ?
N2 C6 1.354(5) . ?
N3 N4 1.307(5) . ?
N3 C7 1.359(6) . ?
N4 N5 1.329(5) . ?
N5 C8 1.350(6) . ?
N5 C9 1.445(6) . ?
N6 H6 0.8800 . ?
N6 C10 1.326(6) . ?
N6 C11 1.461(7) . ?
C2 H2 0.9500 . ?
C2 C3 1.398(7) . ?
C3 H3 0.9500 . ?
C3 C4 1.370(7) . ?
C4 H4 0.9500 . ?
C4 C5 1.363(6) . ?
C5 H5 0.9500 . ?
C5 C6 1.387(6) . ?
C6 C7 1.467(7) . ?
C7 C8 1.365(6) . ?
C8 H8 0.9500 . ?
C9 H9A 0.9900 . ?
C9 H9B 0.9900 . ?
C9 C10 1.506(7) . ?
C11 H11A 0.9900 . ?
C11 H11B 0.9900 . ?
C11 C12 1.454(9) . ?
C12 H12A 0.9900 . ?
C12 H12B 0.9900 . ?
C12 C13 1.552(12) . ?
C14 H14A 0.9800 . ?
C14 H14B 0.9800 . ?
C14 H14C 0.9800 . ?

loop_
_geom_hbond_atom_site_label_D
_geom_hbond_atom_site_label_H
_geom_hbond_atom_site_label_A
_geom_hbond_distance_DH
_geom_hbond_distance_HA
_geom_hbond_distance_DA
_geom_hbond_angle_DHA
_geom_hbond_site_symmetry_A
_geom_hbond_publ_flag
N6 H6 O1 0.88 2.13 2.916(6) 148.2 4_575 yes
C9 H9B O1 0.99 2.28 3.021(6) 130.3 4_575 yes

loop_
_geom_torsion_atom_site_label_1
_geom_torsion_atom_site_label_2
_geom_torsion_atom_site_label_3
_geom_torsion_atom_site_label_4
_geom_torsion
_geom_torsion_site_symmetry_1
_geom_torsion_site_symmetry_2
_geom_torsion_site_symmetry_3
_geom_torsion_site_symmetry_4
_geom_torsion_publ_flag
Fe01 N2 C2 C3 -178.5(4) . . . . ?
Fe01 N2 C6 C5 178.1(4) . . . . ?
Fe01 N2 C6 C7 -3.1(5) . . . . ?
Fe01 N3 N4 N5 -175.6(3) . . . . ?
Fe01 N3 C7 C6 -3.6(5) . . . . ?
Fe01 N3 C7 C8 176.1(3) . . . . ?
N2 C2 C3 C4 -0.5(8) . . . . ?
N2 C6 C7 N3 4.5(6) . . . . ?
N2 C6 C7 C8 -175.2(5) . . . . ?
N3 N4 N5 C8 0.9(5) . . . . ?
N3 N4 N5 C9 176.8(4) . . . . ?
N3 C7 C8 N5 0.7(5) . . . . ?
N4 N3 C7 C6 -179.9(4) . . . . ?
N4 N3 C7 C8 -0.1(5) . . . . ?
N4 N5 C8 C7 -1.0(5) . . . . ?
N4 N5 C9 C10 -90.9(5) . . . . ?
N5 C9 C10 O1 -7.5(7) . . . . ?
N5 C9 C10 N6 175.6(4) . . . . ?
N6 C11 C12 C13 -67.4(8) . . . . ?
C2 N2 C6 C5 -2.2(7) . . . . ?
C2 N2 C6 C7 176.7(4) . . . . ?
C2 C3 C4 C5 -0.6(8) . . . . ?
C3 C4 C5 C6 0.3(8) . . . . ?
C4 C5 C6 N2 1.2(7) . . . . ?
C4 C5 C6 C7 -177.5(5) . . . . ?
C5 C6 C7 N3 -176.7(4) . . . . ?
C5 C6 C7 C8 3.6(8) . . . . ?
C6 N2 C2 C3 1.8(8) . . . . ?
C6 C7 C8 N5 -179.6(5) . . . . ?
C7 N3 N4 N5 -0.5(5) . . . . ?
C8 N5 C9 C10 84.1(6) . . . . ?
C9 N5 C8 C7 -176.3(4) . . . . ?
C10 N6 C11 C12 126.1(7) . . . . ?
C11 N6 C10 O1 -4.8(9) . . . . ?
C11 N6 C10 C9 171.9(5) . . . . ?
C11 C12 C13 O2 -28.5(10) . . . . ?
C11 C12 C13 O3 150.6(7) . . . . ?
C14 O3 C13 O2 1.1(14) . . . . ?
C14 O3 C13 C12 -177.8(8) . . . . ?
